data_7045425
loop_
_publ_author_name
'Zhu, Xiao'
'Zhang, Wan-Ying'
'Chen, Cheng'
'Ye, Qiong'
'Fu, Da-Wei'

_publ_section_title
;
 Challenge in optoelectronic duplex switches: a red emission large-size
 single crystal and a unidirectional flexible thin film of a hybrid
 multifunctional material.
;
_journal_issue 7
_journal_name_full 'Dalton transactions (Cambridge, England : 2003)'
_journal_page_first 2344
_journal_page_last 2351
_journal_paper_doi 10.1039/c7dt04489e
_journal_volume 47
_journal_year 2018
_chemical_formula_sum 'C24 H0.67 Cl13 Mn2 N16'
_chemical_formula_weight 1083.80
_space_group_IT_number 167
_space_group_name_Hall '-R 3 2"c'
_space_group_name_H-M_alt 'R -3 c :H'
_symmetry_space_group_name_Hall '-R 3 2"c'
_symmetry_space_group_name_H-M 'R -3 c :H'
_atom_sites_solution_hydrogens geom
_atom_sites_solution_primary direct
_atom_sites_solution_secondary difmap
_audit_creation_method SHELXL-97
_audit_update_record
;
2017-04-10 deposited with the CCDC.
2018-01-12 downloaded from the CCDC.
;
_cell_angle_alpha 90.00
_cell_angle_beta 90.00
_cell_angle_gamma 120.00
_cell_formula_units_Z 6
_cell_length_a 9.6566(7)
_cell_length_b 9.6566(7)
_cell_length_c 72.509(2)
_cell_measurement_temperature 103(2)
_cell_volume 5855.6(6)
_computing_structure_refinement 'SHELXL-97 (Sheldrick, 1997)'
_computing_structure_solution 'SHELXS-97 (Sheldrick, 1990)'
_diffrn_ambient_temperature 103(2)
_diffrn_measured_fraction_theta_full 0.987
_diffrn_measured_fraction_theta_max 0.987
_diffrn_radiation_monochromator graphite
_diffrn_radiation_source 'fine-focus sealed tube'
_diffrn_radiation_type MoK\a
_diffrn_radiation_wavelength 0.71073
_diffrn_reflns_av_R_equivalents 0.0349
_diffrn_reflns_av_sigmaI/netI 0.0364
_diffrn_reflns_limit_h_max 10
_diffrn_reflns_limit_h_min -11
_diffrn_reflns_limit_k_max 11
_diffrn_reflns_limit_k_min -11
_diffrn_reflns_limit_l_max 85
_diffrn_reflns_limit_l_min -77
_diffrn_reflns_number 10196
_diffrn_reflns_theta_full 25.00
_diffrn_reflns_theta_max 25.00
_diffrn_reflns_theta_min 1.69
_exptl_absorpt_coefficient_mu 1.582
_exptl_crystal_density_diffrn 1.844
_exptl_crystal_density_method 'not measured'
_exptl_crystal_F_000 3166
_refine_diff_density_max 1.957
_refine_diff_density_min -1.678
_refine_diff_density_rms 0.418
_refine_ls_extinction_method none
_refine_ls_goodness_of_fit_ref 1.113
_refine_ls_hydrogen_treatment mixed
_refine_ls_matrix_type full
_refine_ls_number_parameters 69
_refine_ls_number_reflns 1150
_refine_ls_number_restraints 41
_refine_ls_restrained_S_all 1.092
_refine_ls_R_factor_all 0.1101
_refine_ls_R_factor_gt 0.0973
_refine_ls_shift/su_max 0.001
_refine_ls_shift/su_mean 0.000
_refine_ls_structure_factor_coef Fsqd
_refine_ls_weighting_details 'calc w=1/[\s^2^(Fo^2^)+(0.2720P)^2^+0.0000P] where P=(Fo^2^+2Fc^2^)/3'
_refine_ls_weighting_scheme calc
_refine_ls_wR_factor_gt 0.3304
_refine_ls_wR_factor_ref 0.3433
_reflns_number_gt 1136
_reflns_number_total 1150
_reflns_threshold_expression >2sigma(I)
_cod_data_source_file c7dt04489e2.cif
_cod_data_source_block 1
_cod_depositor_comments 'Adding full bibliography for 7045424--7045425.cif.'
_cod_database_code 7045425

loop_
_symmetry_equiv_pos_as_xyz
'x, y, z'
'-y, x-y, z'
'-x+y, -x, z'
'y, x, -z+1/2'
'-x, -x+y, -z+1/2'
'x-y, -y, -z+1/2'
'x+2/3, y+1/3, z+1/3'
'-y+2/3, x-y+1/3, z+1/3'
'-x+y+2/3, -x+1/3, z+1/3'
'y+2/3, x+1/3, -z+5/6'
'-x+2/3, -x+y+1/3, -z+5/6'
'x-y+2/3, -y+1/3, -z+5/6'
'x+1/3, y+2/3, z+2/3'
'-y+1/3, x-y+2/3, z+2/3'
'-x+y+1/3, -x+2/3, z+2/3'
'y+1/3, x+2/3, -z+7/6'
'-x+1/3, -x+y+2/3, -z+7/6'
'x-y+1/3, -y+2/3, -z+7/6'
'-x, -y, -z'
'y, -x+y, -z'
'x-y, x, -z'
'-y, -x, z-1/2'
'x, x-y, z-1/2'
'-x+y, y, z-1/2'
'-x+2/3, -y+1/3, -z+1/3'
'y+2/3, -x+y+1/3, -z+1/3'
'x-y+2/3, x+1/3, -z+1/3'
'-y+2/3, -x+1/3, z-1/6'
'x+2/3, x-y+1/3, z-1/6'
'-x+y+2/3, y+1/3, z-1/6'
'-x+1/3, -y+2/3, -z+2/3'
'y+1/3, -x+y+2/3, -z+2/3'
'x-y+1/3, x+2/3, -z+2/3'
'-y+1/3, -x+2/3, z+1/6'
'x+1/3, x-y+2/3, z+1/6'
'-x+y+1/3, y+2/3, z+1/6'

loop_
_atom_site_label
_atom_site_type_symbol
_atom_site_fract_x
_atom_site_fract_y
_atom_site_fract_z
_atom_site_U_iso_or_equiv
_atom_site_adp_type
_atom_site_occupancy
_atom_site_symmetry_multiplicity
_atom_site_calc_flag
_atom_site_refinement_flags
N1 N -0.0401(6) 0.2594(6) 0.04886(9) 0.0118(11) Uiso 1 1 d U
N2 N 0.3333 0.6667 0.05195(15) 0.016(2) Uani 1 3 d SU
C1 C 0.1050(7) 0.3981(4) 0.05737(7) 0.0081(12) Uiso 1 1 d DU
C2 C 0.1675(7) 0.5365(5) 0.04527(8) 0.0096(12) Uiso 1 1 d DU
Mn2 Mn 0.0000 0.0000 0.0000 0.0123(6) Uani 1 6 d SU
Cl3 Cl 0.19934(18) 0.22784(17) 0.02083(2) 0.0142(4) Uani 1 1 d U
Mn1 Mn 0.6667 0.3333 0.0833 0.0106(6) Uani 1 6 d SU
Cl2 Cl 0.4206(2) 0.3333 0.0833 0.0185(7) Uani 1 2 d SU
Cl1 Cl 0.6667 0.3333 0.04626(5) 0.0194(8) Uani 1 3 d SU
Cl4 Cl 0.0000 0.0000 0.07251(4) 0.0072(6) Uiso 1 3 d S
C4 C 0.4885(4) 0.0985(6) 0.01099(7) 0.131(4) Uani 1 1 d DU
N3 N 0.6667 0.3333 0.00737(11) 0.148(4) Uani 1 3 d SDU
C3 C 0.6199(7) 0.1828(5) -0.00180(8) 0.148(4) Uani 1 1 d DU
N4 N 0.5859(8) 0.0703(13) 0.02313(13) 0.156(6) Uani 1 1 d DU

loop_
_atom_site_aniso_label
_atom_site_aniso_U_11
_atom_site_aniso_U_22
_atom_site_aniso_U_33
_atom_site_aniso_U_23
_atom_site_aniso_U_13
_atom_site_aniso_U_12
N2 0.023(3) 0.023(3) 0.002(5) 0.000 0.000 0.0117(16)
Mn2 0.0142(7) 0.0142(7) 0.0086(13) 0.000 0.000 0.0071(4)
Cl3 0.0171(6) 0.0196(6) 0.0084(9) -0.0007(5) 0.0003(6) 0.0109(5)
Mn1 0.0068(6) 0.0068(6) 0.0180(14) 0.000 0.000 0.0034(3)
Cl2 0.0091(7) 0.0144(10) 0.0336(18) -0.0049(10) -0.0024(5) 0.0072(5)
Cl1 0.0128(9) 0.0128(9) 0.033(2) 0.000 0.000 0.0064(4)
C4 0.143(5) 0.142(5) 0.139(6) -0.019(5) 0.016(4) 0.095(4)
N3 0.149(4) 0.149(4) 0.146(7) 0.000 0.000 0.074(2)
C3 0.149(5) 0.152(5) 0.147(6) -0.007(4) 0.010(5) 0.077(5)
N4 0.160(9) 0.176(11) 0.138(9) -0.014(8) -0.004(8) 0.088(8)

loop_
_atom_type_symbol
_atom_type_description
_atom_type_scat_dispersion_real
_atom_type_scat_dispersion_imag
_atom_type_scat_source
C C 0.0033 0.0016 'International Tables Vol C Tables 4.2.6.8 and 6.1.1.4'
H H 0.0000 0.0000 'International Tables Vol C Tables 4.2.6.8 and 6.1.1.4'
Cl Cl 0.1484 0.1585 'International Tables Vol C Tables 4.2.6.8 and 6.1.1.4'
Mn Mn 0.3368 0.7283 'International Tables Vol C Tables 4.2.6.8 and 6.1.1.4'
N N 0.0061 0.0033 'International Tables Vol C Tables 4.2.6.8 and 6.1.1.4'

loop_
_geom_angle_atom_site_label_1
_geom_angle_atom_site_label_2
_geom_angle_atom_site_label_3
_geom_angle
_geom_angle_site_symmetry_1
_geom_angle_site_symmetry_3
C2 N2 C2 110.6(4) 3_565 .
C2 N2 C2 110.6(4) 3_565 2_665
C2 N2 C2 110.6(4) . 2_665
C2 C1 N1 110.2(4) . .
C1 C2 N2 110.2(5) . .
Cl3 Mn2 Cl3 180.00(9) 19 .
Cl3 Mn2 Cl3 88.91(5) 19 21
Cl3 Mn2 Cl3 91.09(5) . 21
Cl3 Mn2 Cl3 88.91(5) 19 20
Cl3 Mn2 Cl3 91.09(5) . 20
Cl3 Mn2 Cl3 88.91(5) 21 20
Cl3 Mn2 Cl3 91.09(5) 19 2
Cl3 Mn2 Cl3 88.91(5) . 2
Cl3 Mn2 Cl3 91.09(5) 21 2
Cl3 Mn2 Cl3 180.00(6) 20 2
Cl3 Mn2 Cl3 91.09(5) 19 3
Cl3 Mn2 Cl3 88.91(5) . 3
Cl3 Mn2 Cl3 180.00(6) 21 3
Cl3 Mn2 Cl3 91.09(5) 20 3
Cl3 Mn2 Cl3 88.91(5) 2 3
Cl2 Mn1 Cl2 120.0 2_655 3_665
Cl2 Mn1 Cl2 120.000(1) 2_655 .
Cl2 Mn1 Cl2 120.0 3_665 .
Cl2 Mn1 Cl1 90.0 2_655 16_544
Cl2 Mn1 Cl1 90.0 3_665 16_544
Cl2 Mn1 Cl1 90.0 . 16_544
Cl2 Mn1 Cl1 90.0 2_655 .
Cl2 Mn1 Cl1 90.0 3_665 .
Cl2 Mn1 Cl1 90.0 . .
Cl1 Mn1 Cl1 180.0 16_544 .
C3 C4 N4 91.5(4) . .
C3 N3 C3 100.6(4) . 2_655
C3 N3 C3 100.6(4) . 3_665
C3 N3 C3 100.6(4) 2_655 3_665
C4 C3 N3 90.9(3) . .

loop_
_geom_bond_atom_site_label_1
_geom_bond_atom_site_label_2
_geom_bond_distance
_geom_bond_site_symmetry_2
N1 C1 1.504(7) .
N2 C2 1.538(6) 3_565
N2 C2 1.538(6) .
N2 C2 1.538(6) 2_665
C1 C2 1.454(4) .
Mn2 Cl3 2.5674(15) 19
Mn2 Cl3 2.5674(15) .
Mn2 Cl3 2.5674(15) 21
Mn2 Cl3 2.5674(15) 20
Mn2 Cl3 2.5674(15) 2
Mn2 Cl3 2.5674(15) 3
Mn1 Cl2 2.376(2) 2_655
Mn1 Cl2 2.376(2) 3_665
Mn1 Cl2 2.376(2) .
Mn1 Cl1 2.688(4) 16_544
Mn1 Cl1 2.688(4) .
C4 C3 1.450(4) .
C4 N4 1.411(4) .
N3 C3 1.450(4) .
N3 C3 1.450(4) 2_655
N3 C3 1.450(4) 3_665

loop_
_geom_torsion_atom_site_label_1
_geom_torsion_atom_site_label_2
_geom_torsion_atom_site_label_3
_geom_torsion_atom_site_label_4
_geom_torsion
_geom_torsion_site_symmetry_1
N1 C1 C2 N2 -168.6(5) .
C2 N2 C2 C1 -155.5(6) 3_565
C2 N2 C2 C1 81.7(9) 2_665
N4 C4 C3 N3 -90.2(7) .
C3 N3 C3 C4 171.7(4) 2_655
C3 N3 C3 C4 -85.3(7) 3_665
